data_4128345
loop_
_publ_author_name
'Huo, Gui-Fei'
'Shi, Xueliang'
'Tu, Qian'
'Hu, Yi-Xiong'
'Wu, Gui-Yuan'
'Yin, Guang-Qiang'
'Li, Xiaopeng'
'Xu, Lin'
'Ding, Hong-Ming'
'Yang, Hai-Bo'

_publ_section_title
;
 Radical-Induced Hierarchical Self-Assembly Involving Supramolecular
 Coordination Complexes in Both Solution and Solid States.
;
_journal_issue 40
_journal_name_full 'Journal of the American Chemical Society'
_journal_page_first 16014
_journal_page_last 16023
_journal_paper_doi 10.1021/jacs.9b08149
_journal_volume 141
_journal_year 2019
_chemical_formula_sum 'C39 H48 F6 N2 O P3 Pt'
_chemical_formula_weight 962.79
_space_group_crystal_system triclinic
_space_group_IT_number 2
_space_group_name_Hall '-P 1'
_space_group_name_H-M_alt 'P -1'
_symmetry_space_group_name_Hall '-P 1'
_symmetry_space_group_name_H-M 'P -1'
_atom_sites_solution_hydrogens geom
_audit_creation_method SHELXL-2018/3
_cell_angle_alpha 96.588(3)
_cell_angle_beta 100.265(3)
_cell_angle_gamma 96.237(3)
_cell_formula_units_Z 4
_cell_length_a 10.6217(8)
_cell_length_b 19.9663(16)
_cell_length_c 24.0398(18)
_cell_measurement_reflns_used 9767
_cell_measurement_temperature 173(2)
_cell_measurement_theta_max 72.56
_cell_measurement_theta_min 3.13
_cell_volume 4939.9(7)
_computing_structure_refinement 'SHELXL-2018/3 (Sheldrick, 2018)'
_diffrn_ambient_temperature 173(2)
_diffrn_measured_fraction_theta_full 1.000
_diffrn_measured_fraction_theta_max 0.994
_diffrn_measurement_device_type 'BRUKER D8 VENTURE PHOTON II'
_diffrn_radiation_type CuK\a
_diffrn_radiation_wavelength 1.54178
_diffrn_reflns_av_R_equivalents 0.0722
_diffrn_reflns_av_unetI/netI 0.0444
_diffrn_reflns_Laue_measured_fraction_full 1.000
_diffrn_reflns_Laue_measured_fraction_max 0.994
_diffrn_reflns_limit_h_max 13
_diffrn_reflns_limit_h_min -13
_diffrn_reflns_limit_k_max 21
_diffrn_reflns_limit_k_min -24
_diffrn_reflns_limit_l_max 29
_diffrn_reflns_limit_l_min -29
_diffrn_reflns_number 122781
_diffrn_reflns_point_group_measured_fraction_full 1.000
_diffrn_reflns_point_group_measured_fraction_max 0.994
_diffrn_reflns_theta_full 67.679
_diffrn_reflns_theta_max 72.716
_diffrn_reflns_theta_min 1.885
_exptl_absorpt_coefficient_mu 6.657
_exptl_absorpt_correction_T_max 0.2264
_exptl_absorpt_correction_T_min 0.0965
_exptl_absorpt_correction_type multi-scan
_exptl_crystal_density_diffrn 1.295
_exptl_crystal_description block
_exptl_crystal_F_000 1924
_exptl_crystal_size_max 0.200
_exptl_crystal_size_mid 0.200
_exptl_crystal_size_min 0.100
_refine_diff_density_max 5.013
_refine_diff_density_min -1.137
_refine_diff_density_rms 0.135
_refine_ls_extinction_method none
_refine_ls_goodness_of_fit_ref 1.076
_refine_ls_hydrogen_treatment constr
_refine_ls_matrix_type full
_refine_ls_number_parameters 949
_refine_ls_number_reflns 19529
_refine_ls_number_restraints 0
_refine_ls_restrained_S_all 1.076
_refine_ls_R_factor_all 0.0696
_refine_ls_R_factor_gt 0.0616
_refine_ls_shift/su_max 0.028
_refine_ls_shift/su_mean 0.000
_refine_ls_structure_factor_coef Fsqd
_refine_ls_weighting_details 'w=1/[\s^2^(Fo^2^)+(0.1197P)^2^+4.2915P] where P=(Fo^2^+2Fc^2^)/3'
_refine_ls_weighting_scheme calc
_refine_ls_wR_factor_gt 0.1752
_refine_ls_wR_factor_ref 0.1863
_reflns_Friedel_coverage 0.000
_reflns_number_gt 16176
_reflns_number_total 19529
_reflns_threshold_expression 'I > 2\s(I)'
_cod_data_source_file ja9b08149_si_003.cif
_cod_data_source_block 190412hgf_2_0m_sq
_cod_database_code 4128345
_shelx_shelxl_version_number 2018/3
_shelx_space_group_comment
;
The symmetry employed for this shelxl refinement is uniquely defined
by the following loop, which should always be used as a source of
symmetry information in preference to the above space-group names.
They are only intended as comments.
;
_shelx_estimated_absorpt_t_min 0.349
_shelx_estimated_absorpt_t_max 0.556

loop_
_space_group_symop_operation_xyz
'x, y, z'
'-x, -y, -z'

loop_
_atom_site_label
_atom_site_type_symbol
_atom_site_fract_x
_atom_site_fract_y
_atom_site_fract_z
_atom_site_U_iso_or_equiv
_atom_site_adp_type
_atom_site_occupancy
_atom_site_site_symmetry_order
_atom_site_calc_flag
_atom_site_refinement_flags_posn
_atom_site_refinement_flags_adp
Pt1 Pt -0.22073(2) 0.30706(2) 0.19204(2) 0.05570(10) Uani 1 1 d . .
Pt2 Pt -0.65030(2) -0.04066(2) 0.16861(2) 0.05353(10) Uani 1 1 d . .
C1_1 C -0.4489(5) 0.2192(3) 0.1222(2) 0.0558(12) Uani 1 1 d . .
H1_1 H -0.426509 0.190479 0.150326 0.067 Uiso 1 1 calc R U
F1_1 F 0.7508(9) 0.0275(3) 0.3246(3) 0.147(3) Uani 1 1 d . .
P1_1 P -0.77111(17) 0.01971(9) 0.22232(7) 0.0635(4) Uani 1 1 d . .
C2_1 C -0.3729(5) 0.2811(3) 0.1261(2) 0.0568(12) Uani 1 1 d . .
F2_1 F 0.9231(6) 0.0708(5) 0.2986(4) 0.178(4) Uani 1 1 d . .
P2_1 P -0.54254(17) -0.09837(9) 0.10694(7) 0.0633(4) Uani 1 1 d . .
C3_1 C -0.4089(6) 0.3230(3) 0.0846(3) 0.0615(14) Uani 1 1 d . .
H3_1 H -0.358606 0.365803 0.086238 0.074 Uiso 1 1 calc R U
F3_1 F 0.7855(6) 0.1399(3) 0.3232(2) 0.1105(16) Uani 1 1 d . .
P3_1 P -0.34585(15) 0.36163(9) 0.24679(7) 0.0619(4) Uani 1 1 d . .
C4_1 C -0.5151(6) 0.3036(3) 0.0414(3) 0.0631(14) Uani 1 1 d . .
H4_1 H -0.537538 0.333326 0.014151 0.076 Uiso 1 1 calc R U
F4_1 F 0.8109(12) 0.1173(3) 0.2338(3) 0.208(5) Uani 1 1 d . .
P4_1 P -0.09341(16) 0.26311(12) 0.13310(8) 0.0794(5) Uani 1 1 d . .
C5_1 C -0.5914(6) 0.2398(3) 0.0372(2) 0.0583(13) Uani 1 1 d . .
P5_1 P 0.7751(2) 0.07377(10) 0.27803(9) 0.0802(5) Uani 1 1 d . .
F5_1 F 0.6300(7) 0.0714(5) 0.2622(5) 0.215(5) Uani 1 1 d . .
C6_1 C -0.5581(5) 0.1967(3) 0.0786(2) 0.0506(11) Uani 1 1 d . .
P6_1 P 0.1099(2) 0.58302(12) 0.24309(10) 0.0957(7) Uani 1 1 d . .
F6_1 F 0.7651(7) 0.0072(3) 0.2350(3) 0.139(2) Uani 1 1 d . .
C7_1 C -0.6400(5) 0.1315(3) 0.0744(2) 0.0506(11) Uani 1 1 d . .
F7_1 F 0.1809(7) 0.6384(3) 0.2948(3) 0.148(3) Uani 1 1 d . .
C8_1 C -0.7478(5) 0.1138(3) 0.0287(2) 0.0533(12) Uani 1 1 d . .
F8_1 F 0.1889(9) 0.6186(5) 0.2056(4) 0.172(3) Uani 1 1 d . .
C9_1 C -0.7771(6) 0.1606(3) -0.0112(2) 0.0584(13) Uani 1 1 d . .
H9_1 H -0.850748 0.149008 -0.040989 0.070 Uiso 1 1 calc R U
F9_1 F 0.0020(7) 0.6300(4) 0.2286(4) 0.161(3) Uani 1 1 d . .
C10_1 C -0.7028(6) 0.2206(3) -0.0074(2) 0.0599(13) Uani 1 1 d . .
H10_1 H -0.724500 0.250533 -0.034559 0.072 Uiso 1 1 calc R U
F10_1 F 0.0380(8) 0.5282(4) 0.1923(3) 0.157(3) Uani 1 1 d . .
C11_1 C -0.8237(5) 0.0500(3) 0.0244(2) 0.0567(13) Uani 1 1 d . .
H11_1 H -0.895468 0.037371 -0.006266 0.068 Uiso 1 1 calc R U
F11_1 F 0.0246(8) 0.5478(4) 0.2824(3) 0.154(3) Uani 1 1 d . .
C12_1 C -0.7965(5) 0.0061(3) 0.0632(2) 0.0571(13) Uani 1 1 d . .
H12_1 H -0.849568 -0.036387 0.058977 0.069 Uiso 1 1 calc R U
F12_1 F 0.2120(7) 0.5369(4) 0.2605(4) 0.174(3) Uani 1 1 d . .
C13_1 C -0.6900(5) 0.0227(3) 0.1099(2) 0.0554(12) Uani 1 1 d . .
C14_1 C -0.6158(5) 0.0854(3) 0.1137(2) 0.0533(12) Uani 1 1 d . .
H14_1 H -0.544640 0.097760 0.144595 0.064 Uiso 1 1 calc R U
C15_1 C -0.9341(9) 0.0189(7) 0.1824(4) 0.109(4) Uani 1 1 d . .
H15A_1 H -0.984349 0.044428 0.206462 0.131 Uiso 1 1 calc R U
H15B_1 H -0.930400 0.041734 0.148211 0.131 Uiso 1 1 calc R U
C16_1 C -1.0026(8) -0.0552(8) 0.1638(4) 0.140(5) Uani 1 1 d . .
H16A_1 H -1.079929 -0.055279 0.134635 0.211 Uiso 1 1 calc R U
H16B_1 H -1.027489 -0.073599 0.196954 0.211 Uiso 1 1 calc R U
H16C_1 H -0.943730 -0.083281 0.148176 0.211 Uiso 1 1 calc R U
C17_1 C -0.7983(8) -0.0088(4) 0.2888(3) 0.0773(19) Uani 1 1 d . .
H17A_1 H -0.869621 0.013654 0.300755 0.093 Uiso 1 1 calc R U
H17B_1 H -0.827973 -0.058340 0.281074 0.093 Uiso 1 1 calc R U
C18_1 C -0.6868(11) 0.0036(7) 0.3375(4) 0.119(3) Uani 1 1 d . .
H18A_1 H -0.610539 -0.011317 0.324662 0.178 Uiso 1 1 calc R U
H18B_1 H -0.707018 -0.021943 0.367942 0.178 Uiso 1 1 calc R U
H18C_1 H -0.669354 0.052290 0.351960 0.178 Uiso 1 1 calc R U
C19_1 C -0.7002(11) 0.1113(5) 0.2442(5) 0.106(3) Uani 1 1 d . .
H19A_1 H -0.610144 0.112991 0.264727 0.128 Uiso 1 1 calc R U
H19B_1 H -0.697245 0.132872 0.209325 0.128 Uiso 1 1 calc R U
C20_1 C -0.7736(13) 0.1539(5) 0.2827(5) 0.129(4) Uani 1 1 d . .
H20A_1 H -0.864510 0.150053 0.264180 0.193 Uiso 1 1 calc R U
H20B_1 H -0.735158 0.201648 0.288720 0.193 Uiso 1 1 calc R U
H20C_1 H -0.767384 0.136789 0.319621 0.193 Uiso 1 1 calc R U
C21_1 C -0.6521(8) -0.1619(4) 0.0535(3) 0.084(2) Uani 1 1 d . .
H21A_1 H -0.693724 -0.138503 0.022414 0.101 Uiso 1 1 calc R U
H21B_1 H -0.600354 -0.194370 0.036711 0.101 Uiso 1 1 calc R U
C22_1 C -0.7559(10) -0.2015(5) 0.0766(4) 0.102(3) Uani 1 1 d . .
H22A_1 H -0.816912 -0.229530 0.044891 0.153 Uiso 1 1 calc R U
H22B_1 H -0.801845 -0.169758 0.096961 0.153 Uiso 1 1 calc R U
H22C_1 H -0.716507 -0.230807 0.102802 0.153 Uiso 1 1 calc R U
C23_1 C -0.4076(8) -0.1425(5) 0.1379(4) 0.087(2) Uani 1 1 d . .
H23A_1 H -0.347954 -0.145598 0.110631 0.105 Uiso 1 1 calc R U
H23B_1 H -0.359520 -0.113747 0.173151 0.105 Uiso 1 1 calc R U
C24_1 C -0.4416(11) -0.2122(5) 0.1521(4) 0.114(3) Uani 1 1 d . .
H24A_1 H -0.483948 -0.242461 0.117232 0.170 Uiso 1 1 calc R U
H24B_1 H -0.500337 -0.210357 0.179245 0.170 Uiso 1 1 calc R U
H24C_1 H -0.362938 -0.229556 0.169200 0.170 Uiso 1 1 calc R U
C25_1 C -0.4677(7) -0.0472(4) 0.0602(3) 0.0764(19) Uani 1 1 d . .
H25A_1 H -0.438930 -0.077983 0.031090 0.092 Uiso 1 1 calc R U
H25B_1 H -0.533345 -0.022232 0.040064 0.092 Uiso 1 1 calc R U
C26_1 C -0.3526(8) 0.0038(5) 0.0917(4) 0.092(2) Uani 1 1 d . .
H26A_1 H -0.323652 0.033120 0.065155 0.138 Uiso 1 1 calc R U
H26B_1 H -0.282022 -0.020672 0.107149 0.138 Uiso 1 1 calc R U
H26C_1 H -0.378063 0.031759 0.123012 0.138 Uiso 1 1 calc R U
C27_1 C -0.5149(6) 0.3553(5) 0.2155(3) 0.083(2) Uani 1 1 d . .
H27A_1 H -0.522152 0.373525 0.178563 0.099 Uiso 1 1 calc R U
H27B_1 H -0.550439 0.306545 0.207038 0.099 Uiso 1 1 calc R U
C28_1 C -0.5983(8) 0.3913(6) 0.2504(4) 0.110(3) Uani 1 1 d . .
H28A_1 H -0.684949 0.389426 0.227356 0.165 Uiso 1 1 calc R U
H28B_1 H -0.560267 0.438896 0.262174 0.165 Uiso 1 1 calc R U
H28C_1 H -0.603979 0.369009 0.284245 0.165 Uiso 1 1 calc R U
C29_1 C -0.2868(7) 0.4520(4) 0.2607(4) 0.081(2) Uani 1 1 d . .
H29A_1 H -0.341694 0.475567 0.283671 0.097 Uiso 1 1 calc R U
H29B_1 H -0.197800 0.458830 0.283339 0.097 Uiso 1 1 calc R U
C30_1 C -0.2872(10) 0.4836(5) 0.2055(5) 0.105(3) Uani 1 1 d . .
H30A_1 H -0.245552 0.455669 0.179810 0.158 Uiso 1 1 calc R U
H30B_1 H -0.239889 0.529643 0.214509 0.158 Uiso 1 1 calc R U
H30C_1 H -0.376405 0.485618 0.186962 0.158 Uiso 1 1 calc R U
C31_1 C -0.3405(9) 0.3395(5) 0.3186(4) 0.094(2) Uani 1 1 d . .
H31A_1 H -0.249364 0.344032 0.338550 0.113 Uiso 1 1 calc R U
H31B_1 H -0.384549 0.371916 0.340155 0.113 Uiso 1 1 calc R U
C32_1 C -0.4052(11) 0.2666(6) 0.3183(5) 0.118(3) Uani 1 1 d . .
H32A_1 H -0.493284 0.260776 0.295894 0.177 Uiso 1 1 calc R U
H32B_1 H -0.408045 0.258525 0.357496 0.177 Uiso 1 1 calc R U
H32C_1 H -0.355522 0.234050 0.301157 0.177 Uiso 1 1 calc R U
C33_1 C -0.0870(10) 0.3114(6) 0.0735(4) 0.110(3) Uani 1 1 d . .
H33A_1 H -0.028320 0.292415 0.049943 0.132 Uiso 1 1 calc R U
H33B_1 H -0.174135 0.306377 0.049243 0.132 Uiso 1 1 calc R U
C34_1 C -0.0388(13) 0.3889(7) 0.0941(6) 0.151(5) Uani 1 1 d . .
H34A_1 H -0.033734 0.412630 0.060851 0.226 Uiso 1 1 calc R U
H34B_1 H 0.046851 0.394069 0.118605 0.226 Uiso 1 1 calc R U
H34C_1 H -0.099333 0.408510 0.115561 0.226 Uiso 1 1 calc R U
C35_1 C 0.0751(8) 0.2630(8) 0.1674(4) 0.135(5) Uani 1 1 d . .
H35A_1 H 0.101470 0.305041 0.195046 0.162 Uiso 1 1 calc R U
H35B_1 H 0.078343 0.224205 0.189574 0.162 Uiso 1 1 calc R U
C36_1 C 0.1755(8) 0.2586(8) 0.1300(6) 0.166(7) Uani 1 1 d . .
H36A_1 H 0.154354 0.216127 0.103439 0.249 Uiso 1 1 calc R U
H36B_1 H 0.260779 0.259560 0.153963 0.249 Uiso 1 1 calc R U
H36C_1 H 0.176404 0.297327 0.108338 0.249 Uiso 1 1 calc R U
C37_1 C -0.1492(9) 0.1751(5) 0.1014(4) 0.107(3) Uani 1 1 d . .
H37A_1 H -0.162936 0.149331 0.133084 0.129 Uiso 1 1 calc R U
H37B_1 H -0.235344 0.174754 0.077327 0.129 Uiso 1 1 calc R U
C38_1 C -0.0763(10) 0.1356(5) 0.0671(5) 0.113(3) Uani 1 1 d . .
H38A_1 H -0.124753 0.090406 0.053157 0.169 Uiso 1 1 calc R U
H38B_1 H 0.007139 0.131025 0.090387 0.169 Uiso 1 1 calc R U
H38C_1 H -0.062039 0.158842 0.034507 0.169 Uiso 1 1 calc R U
N1_2 N -0.0648(4) 0.3267(3) 0.2625(2) 0.0591(11) Uani 1 1 d . .
O1_2 O 0.7598(5) 0.4644(3) 0.5384(2) 0.0836(15) Uani 1 1 d . .
C2_2 C 0.0577(6) 0.2840(3) 0.3407(3) 0.0659(15) Uani 1 1 d . .
H2_2 H 0.066837 0.249353 0.364601 0.079 Uiso 1 1 calc R U
N2_2 N 0.6099(5) 0.1068(3) 0.7699(2) 0.0602(11) Uani 1 1 d . .
O2_2 O 1.0709(4) 0.5431(3) 0.6042(2) 0.0754(12) Uani 1 1 d . .
C3_2 C 0.1516(6) 0.3400(3) 0.3486(2) 0.0607(14) Uani 1 1 d . .
N3_2 N 0.9161(5) 0.5663(3) 0.5336(2) 0.0621(12) Uani 1 1 d . .
H3_2 H 0.837044 0.550839 0.515371 0.074 Uiso 1 1 calc R U
C4_2 C 0.1322(5) 0.3905(3) 0.3135(2) 0.0589(13) Uani 1 1 d . .
H4_2 H 0.194327 0.429698 0.318146 0.071 Uiso 1 1 calc R U
N4_2 N 1.1133(7) 0.8052(4) 0.4559(3) 0.0900(19) Uani 1 1 d . .
C5_2 C 0.0232(6) 0.3829(3) 0.2724(3) 0.0612(14) Uani 1 1 d . .
H5_2 H 0.008745 0.418508 0.249916 0.073 Uiso 1 1 calc R U
C6_2 C 0.2644(6) 0.3462(4) 0.3925(3) 0.0665(15) Uani 1 1 d . .
C7_2 C 0.3583(6) 0.3508(3) 0.4304(3) 0.0625(14) Uani 1 1 d . .
C8_2 C 0.4609(6) 0.3558(3) 0.4781(3) 0.0607(14) Uani 1 1 d . .
C9_2 C 0.4566(6) 0.3095(3) 0.5165(3) 0.0665(15) Uani 1 1 d . .
H9_2 H 0.386340 0.273951 0.510373 0.080 Uiso 1 1 calc R U
C10_2 C 0.5551(6) 0.3148(3) 0.5641(3) 0.0659(15) Uani 1 1 d . .
C11_2 C 0.6584(6) 0.3663(3) 0.5731(3) 0.0657(15) Uani 1 1 d . .
H11_2 H 0.725981 0.370030 0.605487 0.079 Uiso 1 1 calc R U
C12_2 C 0.6616(6) 0.4121(3) 0.5343(3) 0.0652(15) Uani 1 1 d . .
C13_2 C 0.5642(6) 0.4077(3) 0.4874(3) 0.0660(15) Uani 1 1 d . .
H13_2 H 0.567479 0.439911 0.461321 0.079 Uiso 1 1 calc R U
C14_2 C 0.5510(7) 0.2690(4) 0.6048(3) 0.0730(17) Uani 1 1 d . .
C15_2 C 0.5504(7) 0.2326(4) 0.6416(3) 0.0742(17) Uani 1 1 d . .
C16_2 C 0.5657(7) 0.1913(3) 0.6852(3) 0.0664(15) Uani 1 1 d . .
C17_2 C 0.6801(7) 0.2016(3) 0.7256(3) 0.0678(16) Uani 1 1 d . .
H17_2 H 0.744718 0.238330 0.725439 0.081 Uiso 1 1 calc R U
C18_2 C 0.6984(6) 0.1582(3) 0.7656(3) 0.0649(15) Uani 1 1 d . .
H18_2 H 0.778373 0.164916 0.791879 0.078 Uiso 1 1 calc R U
C19_2 C 0.4989(6) 0.0974(3) 0.7318(3) 0.0633(15) Uani 1 1 d . .
H19_2 H 0.434994 0.061172 0.733997 0.076 Uiso 1 1 calc R U
C20_2 C 0.4726(7) 0.1381(4) 0.6892(3) 0.0700(16) Uani 1 1 d . .
H20_2 H 0.392322 0.129836 0.663184 0.084 Uiso 1 1 calc R U
C21_2 C 0.8732(6) 0.4682(3) 0.5797(3) 0.0637(14) Uani 1 1 d . .
H21A_2 H 0.913942 0.426265 0.574261 0.076 Uiso 1 1 calc R U
H21B_2 H 0.853078 0.473372 0.618517 0.076 Uiso 1 1 calc R U
C22_2 C 0.9644(6) 0.5299(3) 0.5725(3) 0.0641(14) Uani 1 1 d . .
C23_2 C 0.9722(6) 0.6274(3) 0.5164(3) 0.0654(15) Uani 1 1 d . .
C24_2 C 1.1030(6) 0.6526(3) 0.5327(3) 0.0679(16) Uani 1 1 d . .
H24_2 H 1.159293 0.629844 0.557137 0.081 Uiso 1 1 calc R U
C25_2 C 1.1507(7) 0.7115(4) 0.5129(3) 0.078(2) Uani 1 1 d . .
H25_2 H 1.239801 0.728747 0.523699 0.094 Uiso 1 1 calc R U
C26_2 C 1.0683(8) 0.7453(4) 0.4772(3) 0.0781(19) Uani 1 1 d . .
C27_2 C 0.9374(7) 0.7205(4) 0.4627(3) 0.0792(19) Uani 1 1 d . .
H27_2 H 0.879908 0.744135 0.439806 0.095 Uiso 1 1 calc R U
C28_2 C 0.8903(6) 0.6613(4) 0.4817(3) 0.0693(16) Uani 1 1 d . .
H28_2 H 0.801294 0.643971 0.470767 0.083 Uiso 1 1 calc R U
C29_2 C 1.2281(8) 0.8458(4) 0.4822(4) 0.087(2) Uani 1 1 d . .
C30_2 C 1.2622(9) 0.8622(5) 0.5414(4) 0.095(3) Uani 1 1 d . .
H30_2 H 1.204591 0.846645 0.564574 0.114 Uiso 1 1 calc R U
C31_2 C 1.3789(10) 0.9010(5) 0.5668(4) 0.109(3) Uani 1 1 d . .
H31_2 H 1.401531 0.912858 0.607092 0.131 Uiso 1 1 calc R U
C32_2 C 1.4624(12) 0.9222(7) 0.5315(5) 0.145(5) Uani 1 1 d . .
H32_2 H 1.544207 0.947443 0.548047 0.174 Uiso 1 1 calc R U
C33_2 C 1.4286(12) 0.9075(7) 0.4747(5) 0.143(5) Uani 1 1 d . .
H33_2 H 1.485766 0.923592 0.451506 0.172 Uiso 1 1 calc R U
C34_2 C 1.3131(9) 0.8696(5) 0.4493(4) 0.103(3) Uani 1 1 d . .
H34_2 H 1.291159 0.859616 0.408924 0.123 Uiso 1 1 calc R U
C35_2 C 1.0512(8) 0.8179(4) 0.4013(3) 0.085(2) Uani 1 1 d . .
C36_2 C 1.0349(9) 0.7684(5) 0.3544(4) 0.097(2) Uani 1 1 d . .
H36_2 H 1.066474 0.726069 0.358074 0.117 Uiso 1 1 calc R U
C37_2 C 0.9715(10) 0.7816(6) 0.3017(4) 0.109(3) Uani 1 1 d . .
H37_2 H 0.959477 0.747694 0.269416 0.130 Uiso 1 1 calc R U
C38_2 C 0.9264(11) 0.8423(8) 0.2956(6) 0.122(4) Uani 1 1 d . .
H38_2 H 0.883378 0.850380 0.259267 0.146 Uiso 1 1 calc R U
C39_2 C 0.9436(13) 0.8920(7) 0.3424(7) 0.135(5) Uani 1 1 d . .
H39_2 H 0.910763 0.933940 0.338382 0.162 Uiso 1 1 calc R U
C40_2 C 1.0097(10) 0.8806(5) 0.3959(5) 0.110(3) Uani 1 1 d . .
H40_2 H 1.025602 0.915263 0.427830 0.132 Uiso 1 1 calc R U
C1_2 C -0.0491(6) 0.2794(3) 0.2978(3) 0.0663(15) Uani 1 1 d . .
H1_2 H -0.113920 0.241312 0.292843 0.080 Uiso 1 1 calc R U

loop_
_atom_site_aniso_label
_atom_site_aniso_U_11
_atom_site_aniso_U_22
_atom_site_aniso_U_33
_atom_site_aniso_U_23
_atom_site_aniso_U_13
_atom_site_aniso_U_12
Pt1 0.04741(15) 0.05966(16) 0.05210(15) 0.00072(11) 0.00087(10) -0.00614(10)
Pt2 0.05292(15) 0.05676(16) 0.04728(14) 0.01014(10) 0.00469(10) -0.00374(10)
C1_1 0.048(3) 0.060(3) 0.052(3) 0.005(2) 0.000(2) -0.009(2)
F1_1 0.236(8) 0.103(4) 0.114(4) 0.024(3) 0.067(5) 0.008(5)
P1_1 0.0665(9) 0.0723(10) 0.0522(8) 0.0116(7) 0.0124(7) 0.0063(7)
C2_1 0.051(3) 0.062(3) 0.052(3) 0.004(2) 0.002(2) 0.000(2)
F2_1 0.091(4) 0.235(9) 0.187(7) -0.042(7) 0.028(4) -0.001(5)
P2_1 0.0642(9) 0.0714(10) 0.0546(8) 0.0116(7) 0.0098(7) 0.0096(7)
C3_1 0.063(3) 0.060(3) 0.056(3) 0.013(3) 0.000(3) -0.006(3)
F3_1 0.136(4) 0.089(3) 0.105(4) 0.003(3) 0.043(3) -0.014(3)
P3_1 0.0518(8) 0.0687(9) 0.0583(8) -0.0016(7) 0.0062(6) -0.0031(7)
C4_1 0.065(3) 0.060(3) 0.060(3) 0.015(3) 0.005(3) -0.006(3)
F4_1 0.415(15) 0.100(4) 0.094(4) 0.014(3) 0.063(6) -0.063(6)
P4_1 0.0488(8) 0.1098(15) 0.0650(10) -0.0241(10) 0.0010(7) 0.0012(8)
C5_1 0.055(3) 0.067(3) 0.049(3) 0.012(2) 0.002(2) -0.001(3)
P5_1 0.0785(11) 0.0774(11) 0.0785(11) 0.0060(9) 0.0167(9) -0.0151(9)
F5_1 0.082(4) 0.197(8) 0.320(13) -0.038(8) -0.038(6) 0.024(5)
C6_1 0.047(3) 0.055(3) 0.044(2) 0.005(2) 0.003(2) -0.003(2)
P6_1 0.1034(15) 0.0813(13) 0.0871(13) 0.0167(10) -0.0113(11) -0.0119(11)
F6_1 0.189(6) 0.107(4) 0.110(4) -0.019(3) 0.053(4) -0.032(4)
C7_1 0.044(2) 0.055(3) 0.051(3) 0.010(2) 0.004(2) 0.001(2)
F7_1 0.183(6) 0.106(4) 0.117(4) 0.012(3) -0.049(4) -0.023(4)
C8_1 0.049(3) 0.056(3) 0.049(3) 0.006(2) 0.003(2) -0.003(2)
F8_1 0.174(7) 0.204(8) 0.146(6) 0.049(6) 0.066(5) -0.026(6)
C9_1 0.055(3) 0.065(3) 0.049(3) 0.006(2) -0.002(2) 0.000(3)
F9_1 0.146(6) 0.150(6) 0.176(7) 0.043(5) -0.025(5) 0.044(5)
C10_1 0.057(3) 0.067(3) 0.053(3) 0.021(3) -0.001(2) 0.001(3)
F10_1 0.168(6) 0.137(5) 0.126(5) -0.030(4) -0.014(4) -0.027(5)
C11_1 0.049(3) 0.066(3) 0.048(3) 0.004(2) 0.000(2) -0.005(2)
F11_1 0.174(7) 0.149(6) 0.132(5) 0.037(4) 0.024(5) -0.027(5)
C12_1 0.052(3) 0.061(3) 0.053(3) 0.008(2) 0.006(2) -0.008(2)
F12_1 0.107(4) 0.124(5) 0.271(10) 0.014(6) -0.015(5) 0.023(4)
C13_1 0.052(3) 0.065(3) 0.046(3) 0.009(2) 0.006(2) -0.004(2)
C14_1 0.042(3) 0.059(3) 0.051(3) 0.003(2) 0.000(2) -0.006(2)
C15_1 0.075(5) 0.199(11) 0.063(4) 0.019(6) 0.011(4) 0.056(6)
C16_1 0.057(4) 0.254(16) 0.088(6) -0.019(8) -0.003(4) -0.004(7)
C17_1 0.091(5) 0.085(5) 0.056(3) 0.014(3) 0.019(3) 0.002(4)
C18_1 0.132(8) 0.160(10) 0.062(4) 0.006(5) 0.005(5) 0.038(7)
C19_1 0.147(9) 0.079(5) 0.111(7) 0.008(5) 0.075(7) 0.019(5)
C20_1 0.161(10) 0.089(6) 0.145(10) -0.009(6) 0.073(8) 0.012(7)
C21_1 0.102(6) 0.081(5) 0.063(4) -0.004(3) 0.010(4) 0.006(4)
C22_1 0.118(7) 0.094(6) 0.078(5) -0.006(4) 0.005(5) -0.018(5)
C23_1 0.089(5) 0.108(6) 0.074(4) 0.023(4) 0.018(4) 0.035(5)
C24_1 0.144(9) 0.110(7) 0.101(6) 0.035(6) 0.032(6) 0.043(7)
C25_1 0.069(4) 0.107(6) 0.062(4) 0.024(4) 0.023(3) 0.019(4)
C26_1 0.075(5) 0.113(6) 0.094(5) 0.029(5) 0.028(4) 0.010(4)
C27_1 0.048(3) 0.107(6) 0.081(5) -0.011(4) 0.003(3) -0.004(3)
C28_1 0.063(4) 0.149(9) 0.105(6) -0.022(6) 0.010(4) 0.009(5)
C29_1 0.062(4) 0.080(5) 0.093(5) -0.007(4) 0.011(4) 0.004(3)
C30_1 0.113(7) 0.082(5) 0.122(7) 0.026(5) 0.022(6) 0.008(5)
C31_1 0.083(5) 0.118(7) 0.078(5) 0.004(5) 0.011(4) 0.011(5)
C32_1 0.122(8) 0.118(8) 0.130(8) 0.048(7) 0.050(7) 0.011(6)
C33_1 0.093(6) 0.142(9) 0.090(6) -0.023(6) 0.038(5) -0.008(6)
C34_1 0.143(10) 0.161(11) 0.147(10) -0.005(9) 0.075(9) -0.035(9)
C35_1 0.054(4) 0.220(13) 0.100(6) -0.071(8) -0.011(4) 0.024(6)
C36_1 0.056(5) 0.236(15) 0.164(11) -0.112(11) 0.014(5) -0.011(6)
C37_1 0.092(6) 0.106(7) 0.101(6) -0.048(5) -0.004(5) 0.010(5)
C38_1 0.109(7) 0.102(7) 0.107(7) -0.015(5) 0.005(6) -0.016(5)
N1_2 0.051(2) 0.064(3) 0.053(2) 0.005(2) -0.0024(19) -0.008(2)
O1_2 0.069(3) 0.078(3) 0.090(3) 0.037(3) -0.020(2) -0.023(2)
C2_2 0.061(3) 0.071(4) 0.061(3) 0.017(3) 0.003(3) -0.003(3)
N2_2 0.064(3) 0.065(3) 0.049(2) 0.017(2) 0.006(2) -0.005(2)
O2_2 0.058(2) 0.089(3) 0.069(3) 0.015(2) -0.003(2) -0.014(2)
C3_2 0.056(3) 0.072(4) 0.049(3) 0.005(3) 0.006(2) -0.002(3)
N3_2 0.047(2) 0.060(3) 0.075(3) 0.020(2) 0.002(2) -0.005(2)
C4_2 0.050(3) 0.066(3) 0.055(3) 0.002(3) 0.007(2) -0.005(2)
N4_2 0.092(4) 0.086(4) 0.085(4) 0.020(3) 0.013(3) -0.026(3)
C5_2 0.058(3) 0.063(3) 0.055(3) 0.006(3) 0.002(2) -0.011(3)
C6_2 0.058(3) 0.080(4) 0.057(3) 0.010(3) 0.004(3) -0.006(3)
C7_2 0.056(3) 0.071(4) 0.057(3) 0.014(3) 0.004(3) -0.003(3)
C8_2 0.051(3) 0.072(4) 0.056(3) 0.014(3) 0.007(2) -0.005(3)
C9_2 0.058(3) 0.073(4) 0.064(3) 0.017(3) 0.003(3) -0.009(3)
C10_2 0.072(4) 0.066(4) 0.056(3) 0.020(3) 0.002(3) -0.006(3)
C11_2 0.063(3) 0.069(4) 0.056(3) 0.017(3) -0.006(3) -0.010(3)
C12_2 0.058(3) 0.068(4) 0.063(3) 0.017(3) -0.002(3) -0.010(3)
C13_2 0.060(3) 0.072(4) 0.060(3) 0.020(3) 0.002(3) -0.010(3)
C14_2 0.077(4) 0.075(4) 0.060(3) 0.019(3) 0.000(3) -0.009(3)
C15_2 0.084(4) 0.066(4) 0.066(4) 0.016(3) 0.005(3) -0.009(3)
C16_2 0.076(4) 0.059(3) 0.060(3) 0.016(3) 0.004(3) -0.002(3)
C17_2 0.077(4) 0.065(4) 0.058(3) 0.023(3) 0.007(3) -0.014(3)
C18_2 0.060(3) 0.066(4) 0.060(3) 0.013(3) -0.002(3) -0.011(3)
C19_2 0.059(3) 0.068(4) 0.058(3) 0.020(3) 0.001(3) -0.008(3)
C20_2 0.070(4) 0.074(4) 0.061(3) 0.019(3) 0.000(3) -0.006(3)
C21_2 0.058(3) 0.068(4) 0.057(3) 0.014(3) -0.004(3) -0.007(3)
C22_2 0.060(3) 0.069(4) 0.058(3) 0.001(3) 0.008(3) -0.005(3)
C23_2 0.067(4) 0.065(4) 0.058(3) 0.003(3) 0.014(3) -0.014(3)
C24_2 0.059(3) 0.075(4) 0.062(3) 0.006(3) 0.008(3) -0.017(3)
C25_2 0.069(4) 0.092(5) 0.063(4) 0.001(3) 0.014(3) -0.026(4)
C26_2 0.084(5) 0.081(4) 0.066(4) 0.018(3) 0.015(3) -0.017(4)
C27_2 0.077(4) 0.082(5) 0.075(4) 0.022(4) 0.011(3) -0.013(4)
C28_2 0.064(4) 0.074(4) 0.068(4) 0.021(3) 0.012(3) -0.011(3)
C29_2 0.095(5) 0.080(5) 0.083(5) 0.009(4) 0.030(4) -0.019(4)
C30_2 0.098(6) 0.095(6) 0.083(5) 0.002(4) 0.029(4) -0.035(4)
C31_2 0.104(6) 0.117(7) 0.091(6) -0.015(5) 0.031(5) -0.039(6)
C32_2 0.123(8) 0.181(12) 0.104(7) -0.001(7) 0.026(6) -0.084(8)
C33_2 0.131(9) 0.172(11) 0.109(8) -0.011(7) 0.051(7) -0.073(8)
C34_2 0.110(6) 0.100(6) 0.091(5) -0.006(5) 0.040(5) -0.031(5)
C35_2 0.085(5) 0.085(5) 0.082(5) 0.025(4) 0.019(4) -0.019(4)
C36_2 0.101(6) 0.098(6) 0.092(6) 0.024(5) 0.025(5) -0.015(5)
C37_2 0.111(7) 0.123(8) 0.088(6) 0.028(5) 0.023(5) -0.024(6)
C38_2 0.103(7) 0.155(11) 0.114(8) 0.065(8) 0.022(6) -0.008(7)
C39_2 0.143(10) 0.133(10) 0.158(12) 0.082(9) 0.063(9) 0.029(8)
C40_2 0.120(7) 0.093(6) 0.127(8) 0.038(6) 0.045(6) 0.002(5)
C1_2 0.058(3) 0.064(4) 0.071(4) 0.006(3) 0.010(3) -0.008(3)

loop_
_atom_type_symbol
_atom_type_description
_atom_type_scat_dispersion_real
_atom_type_scat_dispersion_imag
_atom_type_scat_source
C C 0.0181 0.0091 'International Tables Vol C Tables 4.2.6.8 and 6.1.1.4'
H H 0.0000 0.0000 'International Tables Vol C Tables 4.2.6.8 and 6.1.1.4'
F F 0.0727 0.0534 'International Tables Vol C Tables 4.2.6.8 and 6.1.1.4'
N N 0.0311 0.0180 'International Tables Vol C Tables 4.2.6.8 and 6.1.1.4'
O O 0.0492 0.0322 'International Tables Vol C Tables 4.2.6.8 and 6.1.1.4'
P P 0.2955 0.4335 'International Tables Vol C Tables 4.2.6.8 and 6.1.1.4'
Pt Pt -4.5932 6.9264 'International Tables Vol C Tables 4.2.6.8 and 6.1.1.4'

loop_
_geom_angle_atom_site_label_1
_geom_angle_atom_site_label_2
_geom_angle_atom_site_label_3
_geom_angle
_geom_angle_site_symmetry_1
_geom_angle_site_symmetry_3
C2_1 Pt1 N1_2 175.7(2) . .
C2_1 Pt1 P4_1 87.97(17) . .
N1_2 Pt1 P4_1 91.90(15) . .
C2_1 Pt1 P3_1 91.27(17) . .
N1_2 Pt1 P3_1 89.30(15) . .
P4_1 Pt1 P3_1 173.87(8) . .
C13_1 Pt2 N2_2 179.7(2) . 2_556
C13_1 Pt2 P2_1 88.18(17) . .
N2_2 Pt2 P2_1 92.09(15) 2_556 .
C13_1 Pt2 P1_1 86.85(17) . .
N2_2 Pt2 P1_1 92.87(15) 2_556 .
P2_1 Pt2 P1_1 174.28(6) . .
C2_1 C1_1 C6_1 123.2(5) . .
C2_1 C1_1 H1_1 118.4 . .
C6_1 C1_1 H1_1 118.4 . .
C17_1 P1_1 C15_1 103.0(4) . .
C17_1 P1_1 C19_1 103.6(4) . .
C15_1 P1_1 C19_1 107.0(6) . .
C17_1 P1_1 Pt2 118.5(3) . .
C15_1 P1_1 Pt2 110.9(3) . .
C19_1 P1_1 Pt2 112.7(3) . .
C1_1 C2_1 C3_1 117.3(5) . .
C1_1 C2_1 Pt1 118.6(4) . .
C3_1 C2_1 Pt1 124.0(4) . .
C25_1 P2_1 C21_1 100.3(4) . .
C25_1 P2_1 C23_1 101.9(4) . .
C21_1 P2_1 C23_1 106.3(4) . .
C25_1 P2_1 Pt2 115.7(3) . .
C21_1 P2_1 Pt2 112.4(3) . .
C23_1 P2_1 Pt2 118.2(3) . .
C4_1 C3_1 C2_1 121.7(6) . .
C4_1 C3_1 H3_1 119.2 . .
C2_1 C3_1 H3_1 119.2 . .
C27_1 P3_1 C29_1 105.8(4) . .
C27_1 P3_1 C31_1 105.6(4) . .
C29_1 P3_1 C31_1 102.2(4) . .
C27_1 P3_1 Pt1 115.8(3) . .
C29_1 P3_1 Pt1 109.2(3) . .
C31_1 P3_1 Pt1 116.8(3) . .
C3_1 C4_1 C5_1 120.7(6) . .
C3_1 C4_1 H4_1 119.7 . .
C5_1 C4_1 H4_1 119.7 . .
C33_1 P4_1 C37_1 105.9(5) . .
C33_1 P4_1 C35_1 105.5(6) . .
C37_1 P4_1 C35_1 104.7(5) . .
C33_1 P4_1 Pt1 111.3(3) . .
C37_1 P4_1 Pt1 113.9(3) . .
C35_1 P4_1 Pt1 114.8(3) . .
C6_1 C5_1 C4_1 119.0(5) . .
C6_1 C5_1 C10_1 120.8(5) . .
C4_1 C5_1 C10_1 120.2(5) . .
F5_1 P5_1 F4_1 97.7(7) . .
F5_1 P5_1 F1_1 87.2(6) . .
F4_1 P5_1 F1_1 174.9(6) . .
F5_1 P5_1 F6_1 89.0(5) . .
F4_1 P5_1 F6_1 90.9(4) . .
F1_1 P5_1 F6_1 88.0(4) . .
F5_1 P5_1 F2_1 174.3(7) . .
F4_1 P5_1 F2_1 88.0(6) . .
F1_1 P5_1 F2_1 87.1(5) . .
F6_1 P5_1 F2_1 90.1(4) . .
F5_1 P5_1 F3_1 91.3(5) . .
F4_1 P5_1 F3_1 90.7(3) . .
F1_1 P5_1 F3_1 90.3(3) . .
F6_1 P5_1 F3_1 178.3(4) . .
F2_1 P5_1 F3_1 89.4(4) . .
C5_1 C6_1 C1_1 118.1(5) . .
C5_1 C6_1 C7_1 118.3(5) . .
C1_1 C6_1 C7_1 123.6(5) . .
F8_1 P6_1 F12_1 93.4(6) . .
F8_1 P6_1 F10_1 92.7(5) . .
F12_1 P6_1 F10_1 91.5(5) . .
F8_1 P6_1 F9_1 89.6(5) . .
F12_1 P6_1 F9_1 176.7(6) . .
F10_1 P6_1 F9_1 89.8(5) . .
F8_1 P6_1 F7_1 87.9(5) . .
F12_1 P6_1 F7_1 88.9(4) . .
F10_1 P6_1 F7_1 179.2(5) . .
F9_1 P6_1 F7_1 89.7(4) . .
F8_1 P6_1 F11_1 178.1(5) . .
F12_1 P6_1 F11_1 88.4(5) . .
F10_1 P6_1 F11_1 87.9(4) . .
F9_1 P6_1 F11_1 88.6(5) . .
F7_1 P6_1 F11_1 91.5(4) . .
C14_1 C7_1 C8_1 118.3(5) . .
C14_1 C7_1 C6_1 122.7(5) . .
C8_1 C7_1 C6_1 119.0(5) . .
C11_1 C8_1 C7_1 118.3(5) . .
C11_1 C8_1 C9_1 122.1(5) . .
C7_1 C8_1 C9_1 119.6(5) . .
C10_1 C9_1 C8_1 121.6(5) . .
C10_1 C9_1 H9_1 119.2 . .
C8_1 C9_1 H9_1 119.2 . .
C9_1 C10_1 C5_1 120.6(5) . .
C9_1 C10_1 H10_1 119.7 . .
C5_1 C10_1 H10_1 119.7 . .
C12_1 C11_1 C8_1 121.7(5) . .
C12_1 C11_1 H11_1 119.1 . .
C8_1 C11_1 H11_1 119.1 . .
C11_1 C12_1 C13_1 121.3(5) . .
C11_1 C12_1 H12_1 119.4 . .
C13_1 C12_1 H12_1 119.4 . .
C14_1 C13_1 C12_1 116.6(5) . .
C14_1 C13_1 Pt2 121.5(4) . .
C12_1 C13_1 Pt2 121.9(4) . .
C13_1 C14_1 C7_1 123.8(5) . .
C13_1 C14_1 H14_1 118.1 . .
C7_1 C14_1 H14_1 118.1 . .
C16_1 C15_1 P1_1 110.9(8) . .
C16_1 C15_1 H15A_1 109.5 . .
P1_1 C15_1 H15A_1 109.5 . .
C16_1 C15_1 H15B_1 109.5 . .
P1_1 C15_1 H15B_1 109.5 . .
H15A_1 C15_1 H15B_1 108.1 . .
C15_1 C16_1 H16A_1 109.5 . .
C15_1 C16_1 H16B_1 109.5 . .
H16A_1 C16_1 H16B_1 109.5 . .
C15_1 C16_1 H16C_1 109.5 . .
H16A_1 C16_1 H16C_1 109.5 . .
H16B_1 C16_1 H16C_1 109.5 . .
C18_1 C17_1 P1_1 116.9(7) . .
C18_1 C17_1 H17A_1 108.1 . .
P1_1 C17_1 H17A_1 108.1 . .
C18_1 C17_1 H17B_1 108.1 . .
P1_1 C17_1 H17B_1 108.1 . .
H17A_1 C17_1 H17B_1 107.3 . .
C17_1 C18_1 H18A_1 109.5 . .
C17_1 C18_1 H18B_1 109.5 . .
H18A_1 C18_1 H18B_1 109.5 . .
C17_1 C18_1 H18C_1 109.5 . .
H18A_1 C18_1 H18C_1 109.5 . .
H18B_1 C18_1 H18C_1 109.5 . .
C20_1 C19_1 P1_1 115.3(7) . .
C20_1 C19_1 H19A_1 108.5 . .
P1_1 C19_1 H19A_1 108.5 . .
C20_1 C19_1 H19B_1 108.5 . .
P1_1 C19_1 H19B_1 108.5 . .
H19A_1 C19_1 H19B_1 107.5 . .
C19_1 C20_1 H20A_1 109.5 . .
C19_1 C20_1 H20B_1 109.5 . .
H20A_1 C20_1 H20B_1 109.5 . .
C19_1 C20_1 H20C_1 109.5 . .
H20A_1 C20_1 H20C_1 109.5 . .
H20B_1 C20_1 H20C_1 109.5 . .
C22_1 C21_1 P2_1 114.4(5) . .
C22_1 C21_1 H21A_1 108.7 . .
P2_1 C21_1 H21A_1 108.7 . .
C22_1 C21_1 H21B_1 108.7 . .
P2_1 C21_1 H21B_1 108.7 . .
H21A_1 C21_1 H21B_1 107.6 . .
C21_1 C22_1 H22A_1 109.5 . .
C21_1 C22_1 H22B_1 109.5 . .
H22A_1 C22_1 H22B_1 109.5 . .
C21_1 C22_1 H22C_1 109.5 . .
H22A_1 C22_1 H22C_1 109.5 . .
H22B_1 C22_1 H22C_1 109.5 . .
C24_1 C23_1 P2_1 117.1(7) . .
C24_1 C23_1 H23A_1 108.0 . .
P2_1 C23_1 H23A_1 108.0 . .
C24_1 C23_1 H23B_1 108.0 . .
P2_1 C23_1 H23B_1 108.0 . .
H23A_1 C23_1 H23B_1 107.3 . .
C23_1 C24_1 H24A_1 109.5 . .
C23_1 C24_1 H24B_1 109.5 . .
H24A_1 C24_1 H24B_1 109.5 . .
C23_1 C24_1 H24C_1 109.5 . .
H24A_1 C24_1 H24C_1 109.5 . .
H24B_1 C24_1 H24C_1 109.5 . .
C26_1 C25_1 P2_1 113.7(5) . .
C26_1 C25_1 H25A_1 108.8 . .
P2_1 C25_1 H25A_1 108.8 . .
C26_1 C25_1 H25B_1 108.8 . .
P2_1 C25_1 H25B_1 108.8 . .
H25A_1 C25_1 H25B_1 107.7 . .
C25_1 C26_1 H26A_1 109.5 . .
C25_1 C26_1 H26B_1 109.5 . .
H26A_1 C26_1 H26B_1 109.5 . .
C25_1 C26_1 H26C_1 109.5 . .
H26A_1 C26_1 H26C_1 109.5 . .
H26B_1 C26_1 H26C_1 109.5 . .
C28_1 C27_1 P3_1 116.7(6) . .
C28_1 C27_1 H27A_1 108.1 . .
P3_1 C27_1 H27A_1 108.1 . .
C28_1 C27_1 H27B_1 108.1 . .
P3_1 C27_1 H27B_1 108.1 . .
H27A_1 C27_1 H27B_1 107.3 . .
C27_1 C28_1 H28A_1 109.5 . .
C27_1 C28_1 H28B_1 109.5 . .
H28A_1 C28_1 H28B_1 109.5 . .
C27_1 C28_1 H28C_1 109.5 . .
H28A_1 C28_1 H28C_1 109.5 . .
H28B_1 C28_1 H28C_1 109.5 . .
C30_1 C29_1 P3_1 112.1(6) . .
C30_1 C29_1 H29A_1 109.2 . .
P3_1 C29_1 H29A_1 109.2 . .
C30_1 C29_1 H29B_1 109.2 . .
P3_1 C29_1 H29B_1 109.2 . .
H29A_1 C29_1 H29B_1 107.9 . .
C29_1 C30_1 H30A_1 109.5 . .
C29_1 C30_1 H30B_1 109.5 . .
H30A_1 C30_1 H30B_1 109.5 . .
C29_1 C30_1 H30C_1 109.5 . .
H30A_1 C30_1 H30C_1 109.5 . .
H30B_1 C30_1 H30C_1 109.5 . .
C32_1 C31_1 P3_1 112.3(7) . .
C32_1 C31_1 H31A_1 109.2 . .
P3_1 C31_1 H31A_1 109.2 . .
C32_1 C31_1 H31B_1 109.2 . .
P3_1 C31_1 H31B_1 109.2 . .
H31A_1 C31_1 H31B_1 107.9 . .
C31_1 C32_1 H32A_1 109.5 . .
C31_1 C32_1 H32B_1 109.5 . .
H32A_1 C32_1 H32B_1 109.5 . .
C31_1 C32_1 H32C_1 109.5 . .
H32A_1 C32_1 H32C_1 109.5 . .
H32B_1 C32_1 H32C_1 109.5 . .
C34_1 C33_1 P4_1 112.1(7) . .
C34_1 C33_1 H33A_1 109.2 . .
P4_1 C33_1 H33A_1 109.2 . .
C34_1 C33_1 H33B_1 109.2 . .
P4_1 C33_1 H33B_1 109.2 . .
H33A_1 C33_1 H33B_1 107.9 . .
C33_1 C34_1 H34A_1 109.5 . .
C33_1 C34_1 H34B_1 109.5 . .
H34A_1 C34_1 H34B_1 109.5 . .
C33_1 C34_1 H34C_1 109.5 . .
H34A_1 C34_1 H34C_1 109.5 . .
H34B_1 C34_1 H34C_1 109.5 . .
C36_1 C35_1 P4_1 118.5(8) . .
C36_1 C35_1 H35A_1 107.7 . .
P4_1 C35_1 H35A_1 107.7 . .
C36_1 C35_1 H35B_1 107.7 . .
P4_1 C35_1 H35B_1 107.7 . .
H35A_1 C35_1 H35B_1 107.1 . .
C35_1 C36_1 H36A_1 109.5 . .
C35_1 C36_1 H36B_1 109.5 . .
H36A_1 C36_1 H36B_1 109.5 . .
C35_1 C36_1 H36C_1 109.5 . .
H36A_1 C36_1 H36C_1 109.5 . .
H36B_1 C36_1 H36C_1 109.5 . .
C38_1 C37_1 P4_1 122.8(8) . .
C38_1 C37_1 H37A_1 106.6 . .
P4_1 C37_1 H37A_1 106.6 . .
C38_1 C37_1 H37B_1 106.6 . .
P4_1 C37_1 H37B_1 106.6 . .
H37A_1 C37_1 H37B_1 106.6 . .
C37_1 C38_1 H38A_1 109.5 . .
C37_1 C38_1 H38B_1 109.5 . .
H38A_1 C38_1 H38B_1 109.5 . .
C37_1 C38_1 H38C_1 109.5 . .
H38A_1 C38_1 H38C_1 109.5 . .
H38B_1 C38_1 H38C_1 109.5 . .
C1_2 N1_2 C5_2 118.3(5) . .
C1_2 N1_2 Pt1 118.3(4) . .
C5_2 N1_2 Pt1 123.4(4) . .
C12_2 O1_2 C21_2 119.9(5) . .
C1_2 C2_2 C3_2 118.9(6) . .
C1_2 C2_2 H2_2 120.5 . .
C3_2 C2_2 H2_2 120.5 . .
C19_2 N2_2 C18_2 117.1(5) . .
C19_2 N2_2 Pt2 122.0(4) . 2_556
C18_2 N2_2 Pt2 120.7(4) . 2_556
C2_2 C3_2 C4_2 118.5(5) . .
C2_2 C3_2 C6_2 120.5(6) . .
C4_2 C3_2 C6_2 121.0(6) . .
C22_2 N3_2 C23_2 130.1(5) . .
C22_2 N3_2 H3_2 115.0 . .
C23_2 N3_2 H3_2 115.0 . .
C5_2 C4_2 C3_2 119.3(6) . .
C5_2 C4_2 H4_2 120.3 . .
C3_2 C4_2 H4_2 120.3 . .
C29_2 N4_2 C26_2 121.9(7) . .
C29_2 N4_2 C35_2 118.4(6) . .
C26_2 N4_2 C35_2 118.9(6) . .
N1_2 C5_2 C4_2 122.4(6) . .
N1_2 C5_2 H5_2 118.8 . .
C4_2 C5_2 H5_2 118.8 . .
C7_2 C6_2 C3_2 178.5(7) . .
C6_2 C7_2 C8_2 175.1(7) . .
C9_2 C8_2 C13_2 119.7(6) . .
C9_2 C8_2 C7_2 119.5(5) . .
C13_2 C8_2 C7_2 120.8(6) . .
C8_2 C9_2 C10_2 120.0(6) . .
C8_2 C9_2 H9_2 120.0 . .
C10_2 C9_2 H9_2 120.0 . .
C11_2 C10_2 C9_2 120.3(5) . .
C11_2 C10_2 C14_2 118.7(6) . .
C9_2 C10_2 C14_2 120.9(6) . .
C12_2 C11_2 C10_2 119.0(5) . .
C12_2 C11_2 H11_2 120.5 . .
C10_2 C11_2 H11_2 120.5 . .
C13_2 C12_2 O1_2 114.8(5) . .
C13_2 C12_2 C11_2 121.2(6) . .
O1_2 C12_2 C11_2 124.0(5) . .
C12_2 C13_2 C8_2 119.8(6) . .
C12_2 C13_2 H13_2 120.1 . .
C8_2 C13_2 H13_2 120.1 . .
C15_2 C14_2 C10_2 176.6(8) . .
C14_2 C15_2 C16_2 173.2(8) . .
C17_2 C16_2 C20_2 117.5(6) . .
C17_2 C16_2 C15_2 119.5(6) . .
C20_2 C16_2 C15_2 123.0(6) . .
C18_2 C17_2 C16_2 119.3(6) . .
C18_2 C17_2 H17_2 120.3 . .
C16_2 C17_2 H17_2 120.3 . .
N2_2 C18_2 C17_2 123.7(6) . .
N2_2 C18_2 H18_2 118.1 . .
C17_2 C18_2 H18_2 118.1 . .
N2_2 C19_2 C20_2 123.2(6) . .
N2_2 C19_2 H19_2 118.4 . .
C20_2 C19_2 H19_2 118.4 . .
C19_2 C20_2 C16_2 119.1(6) . .
C19_2 C20_2 H20_2 120.5 . .
C16_2 C20_2 H20_2 120.5 . .
O1_2 C21_2 C22_2 107.5(5) . .
O1_2 C21_2 H21A_2 110.2 . .
C22_2 C21_2 H21A_2 110.2 . .
O1_2 C21_2 H21B_2 110.2 . .
C22_2 C21_2 H21B_2 110.2 . .
H21A_2 C21_2 H21B_2 108.5 . .
O2_2 C22_2 N3_2 126.0(6) . .
O2_2 C22_2 C21_2 119.0(6) . .
N3_2 C22_2 C21_2 114.9(5) . .
C28_2 C23_2 C24_2 120.1(6) . .
C28_2 C23_2 N3_2 116.9(5) . .
C24_2 C23_2 N3_2 123.1(6) . .
C23_2 C24_2 C25_2 119.5(7) . .
C23_2 C24_2 H24_2 120.3 . .
C25_2 C24_2 H24_2 120.3 . .
C26_2 C25_2 C24_2 120.5(6) . .
C26_2 C25_2 H25_2 119.8 . .
C24_2 C25_2 H25_2 119.8 . .
C27_2 C26_2 C25_2 119.2(6) . .
C27_2 C26_2 N4_2 118.6(7) . .
C25_2 C26_2 N4_2 122.1(7) . .
C28_2 C27_2 C26_2 120.3(7) . .
C28_2 C27_2 H27_2 119.9 . .
C26_2 C27_2 H27_2 119.9 . .
C23_2 C28_2 C27_2 120.4(6) . .
C23_2 C28_2 H28_2 119.8 . .
C27_2 C28_2 H28_2 119.8 . .
C34_2 C29_2 N4_2 119.6(8) . .
C34_2 C29_2 C30_2 118.5(8) . .
N4_2 C29_2 C30_2 121.9(7) . .
C31_2 C30_2 C29_2 121.0(8) . .
C31_2 C30_2 H30_2 119.5 . .
C29_2 C30_2 H30_2 119.5 . .
C30_2 C31_2 C32_2 118.1(9) . .
C30_2 C31_2 H31_2 121.0 . .
C32_2 C31_2 H31_2 121.0 . .
C33_2 C32_2 C31_2 120.9(9) . .
C33_2 C32_2 H32_2 119.6 . .
C31_2 C32_2 H32_2 119.6 . .
C32_2 C33_2 C34_2 121.3(9) . .
C32_2 C33_2 H33_2 119.4 . .
C34_2 C33_2 H33_2 119.4 . .
C33_2 C34_2 C29_2 120.4(9) . .
C33_2 C34_2 H34_2 119.8 . .
C29_2 C34_2 H34_2 119.8 . .
C36_2 C35_2 C40_2 121.0(9) . .
C36_2 C35_2 N4_2 120.2(8) . .
C40_2 C35_2 N4_2 118.8(9) . .
C35_2 C36_2 C37_2 118.9(10) . .
C35_2 C36_2 H36_2 120.5 . .
C37_2 C36_2 H36_2 120.5 . .
C38_2 C37_2 C36_2 121.3(11) . .
C38_2 C37_2 H37_2 119.4 . .
C36_2 C37_2 H37_2 119.4 . .
C37_2 C38_2 C39_2 119.7(12) . .
C37_2 C38_2 H38_2 120.1 . .
C39_2 C38_2 H38_2 120.1 . .
C38_2 C39_2 C40_2 120.2(12) . .
C38_2 C39_2 H39_2 119.9 . .
C40_2 C39_2 H39_2 119.9 . .
C35_2 C40_2 C39_2 118.7(11) . .
C35_2 C40_2 H40_2 120.6 . .
C39_2 C40_2 H40_2 120.6 . .
N1_2 C1_2 C2_2 122.4(6) . .
N1_2 C1_2 H1_2 118.8 . .
C2_2 C1_2 H1_2 118.8 . .

loop_
_geom_bond_atom_site_label_1
_geom_bond_atom_site_label_2
_geom_bond_distance
_geom_bond_site_symmetry_2
Pt1 C2_1 2.027(5) .
Pt1 N1_2 2.115(4) .
Pt1 P4_1 2.2938(18) .
Pt1 P3_1 2.3011(17) .
Pt2 C13_1 2.021(6) .
Pt2 N2_2 2.112(5) 2_556
Pt2 P2_1 2.3099(17) .
Pt2 P1_1 2.3100(17) .
C1_1 C2_1 1.386(8) .
C1_1 C6_1 1.412(7) .
C1_1 H1_1 0.9500 .
F1_1 P5_1 1.568(6) .
P1_1 C17_1 1.816(7) .
P1_1 C15_1 1.821(8) .
P1_1 C19_1 1.878(10) .
C2_1 C3_1 1.403(8) .
F2_1 P5_1 1.572(7) .
P2_1 C25_1 1.828(7) .
P2_1 C21_1 1.840(8) .
P2_1 C23_1 1.852(8) .
C3_1 C4_1 1.377(8) .
C3_1 H3_1 0.9500 .
F3_1 P5_1 1.591(6) .
P3_1 C27_1 1.804(7) .
P3_1 C29_1 1.817(8) .
P3_1 C31_1 1.824(9) .
C4_1 C5_1 1.416(8) .
C4_1 H4_1 0.9500 .
F4_1 P5_1 1.521(6) .
P4_1 C33_1 1.823(12) .
P4_1 C37_1 1.824(9) .
P4_1 C35_1 1.833(8) .
C5_1 C6_1 1.412(8) .
C5_1 C10_1 1.433(8) .
P5_1 F5_1 1.514(7) .
P5_1 F6_1 1.570(6) .
C6_1 C7_1 1.467(7) .
P6_1 F8_1 1.520(7) .
P6_1 F12_1 1.530(7) .
P6_1 F10_1 1.566(6) .
P6_1 F9_1 1.574(7) .
P6_1 F7_1 1.583(6) .
P6_1 F11_1 1.590(7) .
C7_1 C14_1 1.403(8) .
C7_1 C8_1 1.422(7) .
C8_1 C11_1 1.414(8) .
C8_1 C9_1 1.431(8) .
C9_1 C10_1 1.345(8) .
C9_1 H9_1 0.9500 .
C10_1 H10_1 0.9500 .
C11_1 C12_1 1.369(8) .
C11_1 H11_1 0.9500 .
C12_1 C13_1 1.424(8) .
C12_1 H12_1 0.9500 .
C13_1 C14_1 1.389(8) .
C14_1 H14_1 0.9500 .
C15_1 C16_1 1.554(18) .
C15_1 H15A_1 0.9900 .
C15_1 H15B_1 0.9900 .
C16_1 H16A_1 0.9800 .
C16_1 H16B_1 0.9800 .
C16_1 H16C_1 0.9800 .
C17_1 C18_1 1.487(12) .
C17_1 H17A_1 0.9900 .
C17_1 H17B_1 0.9900 .
C18_1 H18A_1 0.9800 .
C18_1 H18B_1 0.9800 .
C18_1 H18C_1 0.9800 .
C19_1 C20_1 1.552(12) .
C19_1 H19A_1 0.9900 .
C19_1 H19B_1 0.9900 .
C20_1 H20A_1 0.9800 .
C20_1 H20B_1 0.9800 .
C20_1 H20C_1 0.9800 .
C21_1 C22_1 1.509(12) .
C21_1 H21A_1 0.9900 .
C21_1 H21B_1 0.9900 .
C22_1 H22A_1 0.9800 .
C22_1 H22B_1 0.9800 .
C22_1 H22C_1 0.9800 .
C23_1 C24_1 1.493(13) .
C23_1 H23A_1 0.9900 .
C23_1 H23B_1 0.9900 .
C24_1 H24A_1 0.9800 .
C24_1 H24B_1 0.9800 .
C24_1 H24C_1 0.9800 .
C25_1 C26_1 1.526(12) .
C25_1 H25A_1 0.9900 .
C25_1 H25B_1 0.9900 .
C26_1 H26A_1 0.9800 .
C26_1 H26B_1 0.9800 .
C26_1 H26C_1 0.9800 .
C27_1 C28_1 1.507(11) .
C27_1 H27A_1 0.9900 .
C27_1 H27B_1 0.9900 .
C28_1 H28A_1 0.9800 .
C28_1 H28B_1 0.9800 .
C28_1 H28C_1 0.9800 .
C29_1 C30_1 1.533(13) .
C29_1 H29A_1 0.9900 .
C29_1 H29B_1 0.9900 .
C30_1 H30A_1 0.9800 .
C30_1 H30B_1 0.9800 .
C30_1 H30C_1 0.9800 .
C31_1 C32_1 1.540(14) .
C31_1 H31A_1 0.9900 .
C31_1 H31B_1 0.9900 .
C32_1 H32A_1 0.9800 .
C32_1 H32B_1 0.9800 .
C32_1 H32C_1 0.9800 .
C33_1 C34_1 1.571(16) .
C33_1 H33A_1 0.9900 .
C33_1 H33B_1 0.9900 .
C34_1 H34A_1 0.9800 .
C34_1 H34B_1 0.9800 .
C34_1 H34C_1 0.9800 .
C35_1 C36_1 1.516(14) .
C35_1 H35A_1 0.9900 .
C35_1 H35B_1 0.9900 .
C36_1 H36A_1 0.9800 .
C36_1 H36B_1 0.9800 .
C36_1 H36C_1 0.9800 .
C37_1 C38_1 1.454(13) .
C37_1 H37A_1 0.9900 .
C37_1 H37B_1 0.9900 .
C38_1 H38A_1 0.9800 .
C38_1 H38B_1 0.9800 .
C38_1 H38C_1 0.9800 .
N1_2 C1_2 1.345(8) .
N1_2 C5_2 1.349(7) .
O1_2 C12_2 1.375(7) .
O1_2 C21_2 1.407(7) .
C2_2 C1_2 1.378(9) .
C2_2 C3_2 1.386(9) .
C2_2 H2_2 0.9500 .
N2_2 C19_2 1.340(8) .
N2_2 C18_2 1.340(8) .
O2_2 C22_2 1.230(7) .
C3_2 C4_2 1.396(9) .
C3_2 C6_2 1.433(8) .
N3_2 C22_2 1.316(8) .
N3_2 C23_2 1.435(8) .
N3_2 H3_2 0.8800 .
C4_2 C5_2 1.363(8) .
C4_2 H4_2 0.9500 .
N4_2 C29_2 1.393(10) .
N4_2 C26_2 1.424(9) .
N4_2 C35_2 1.424(10) .
C5_2 H5_2 0.9500 .
C6_2 C7_2 1.213(9) .
C7_2 C8_2 1.421(8) .
C8_2 C9_2 1.383(9) .
C8_2 C13_2 1.392(8) .
C9_2 C10_2 1.392(9) .
C9_2 H9_2 0.9500 .
C10_2 C11_2 1.389(8) .
C10_2 C14_2 1.416(9) .
C11_2 C12_2 1.381(8) .
C11_2 H11_2 0.9500 .
C12_2 C13_2 1.375(8) .
C13_2 H13_2 0.9500 .
C14_2 C15_2 1.209(9) .
C15_2 C16_2 1.405(9) .
C16_2 C17_2 1.393(9) .
C16_2 C20_2 1.394(9) .
C17_2 C18_2 1.369(8) .
C17_2 H17_2 0.9500 .
C18_2 H18_2 0.9500 .
C19_2 C20_2 1.385(9) .
C19_2 H19_2 0.9500 .
C20_2 H20_2 0.9500 .
C21_2 C22_2 1.527(9) .
C21_2 H21A_2 0.9900 .
C21_2 H21B_2 0.9900 .
C23_2 C28_2 1.381(10) .
C23_2 C24_2 1.395(9) .
C24_2 C25_2 1.399(10) .
C24_2 H24_2 0.9500 .
C25_2 C26_2 1.395(11) .
C25_2 H25_2 0.9500 .
C26_2 C27_2 1.393(10) .
C27_2 C28_2 1.390(9) .
C27_2 H27_2 0.9500 .
C28_2 H28_2 0.9500 .
C29_2 C34_2 1.382(11) .
C29_2 C30_2 1.395(11) .
C30_2 C31_2 1.387(12) .
C30_2 H30_2 0.9500 .
C31_2 C32_2 1.399(13) .
C31_2 H31_2 0.9500 .
C32_2 C33_2 1.338(15) .
C32_2 H32_2 0.9500 .
C33_2 C34_2 1.369(13) .
C33_2 H33_2 0.9500 .
C34_2 H34_2 0.9500 .
C35_2 C36_2 1.383(12) .
C35_2 C40_2 1.384(13) .
C36_2 C37_2 1.392(13) .
C36_2 H36_2 0.9500 .
C37_2 C38_2 1.364(17) .
C37_2 H37_2 0.9500 .
C38_2 C39_2 1.38(2) .
C38_2 H38_2 0.9500 .
C39_2 C40_2 1.408(17) .
C39_2 H39_2 0.9500 .
C40_2 H40_2 0.9500 .
C1_2 H1_2 0.9500 .
